data_2011557
loop_
_publ_author_name
'Lynch, Daniel E.'
'McClenaghan, Ian'

_publ_section_title
;
 2-Amino-6-chloro-4-(1-phenylethylamino)pyrimidine
;
_journal_issue 11
_journal_name_full 'Acta Crystallographica Section C'
_journal_page_first e534
_journal_page_last e534
_journal_paper_doi 10.1107/S0108270100014177
_journal_volume 56
_journal_year 2000
_chemical_formula_sum 'C12 H13 Cl N4'
_chemical_formula_weight 248.71
_chemical_melting_point 415.0(10)
_chemical_name_systematic
;
2-Amino-6-chloro-4-(1-phenylethylamino)pyrimidine
;
_space_group_IT_number 88
_symmetry_cell_setting tetragonal
_symmetry_space_group_name_Hall '-I 4ad'
_symmetry_space_group_name_H-M 'I 41/a :2'
_audit_creation_method SHELXL97
_cell_angle_alpha 90.00
_cell_angle_beta 90.00
_cell_angle_gamma 90.00
_cell_formula_units_Z 16
_cell_length_a 17.4851(7)
_cell_length_b 17.4851(6)
_cell_length_c 16.2878(9)
_cell_measurement_reflns_used 10256
_cell_measurement_temperature 150(2)
_cell_measurement_theta_max 27.48
_cell_measurement_theta_min 2.91
_cell_volume 4979.6(4)
_computing_cell_refinement 'DENZO and COLLECT'
_computing_data_collection 'DENZO (Otwinowski & Minor, 1997) and COLLECT (Hooft, 1998)'
_computing_data_reduction 'DENZO and COLLECT'
_computing_publication_material SHELXL97
_computing_structure_refinement 'SHELXL97 (Sheldrick, 1997)'
_computing_structure_solution 'SHELXS97 (Sheldrick, 1997)'
_diffrn_ambient_temperature 150(2)
_diffrn_detector_area_resol_mean 9.091
_diffrn_measured_fraction_theta_full .996
_diffrn_measured_fraction_theta_max .996
_diffrn_measurement_device_type 'Enraf Nonius KappaCCD area-detector'
_diffrn_measurement_method '\f and \w'
_diffrn_radiation_monochromator graphite
_diffrn_radiation_source 'Enraf Nonius FR591 rotating anode'
_diffrn_radiation_type MoK\a
_diffrn_radiation_wavelength .71073
_diffrn_reflns_av_R_equivalents .137
_diffrn_reflns_av_sigmaI/netI .0785
_diffrn_reflns_limit_h_max 22
_diffrn_reflns_limit_h_min -22
_diffrn_reflns_limit_k_max 19
_diffrn_reflns_limit_k_min -19
_diffrn_reflns_limit_l_max 21
_diffrn_reflns_limit_l_min -17
_diffrn_reflns_number 15828
_diffrn_reflns_theta_full 27.43
_diffrn_reflns_theta_max 27.43
_diffrn_reflns_theta_min 3.00
_diffrn_standards_decay_% 0
_diffrn_standards_number 0
_exptl_absorpt_coefficient_mu .290
_exptl_absorpt_correction_T_max .972
_exptl_absorpt_correction_T_min .958
_exptl_absorpt_correction_type multi-scan
_exptl_absorpt_process_details '(SORTAV; Blessing, 1995)'
_exptl_crystal_colour yellow
_exptl_crystal_density_diffrn 1.327
_exptl_crystal_density_method 'not measured'
_exptl_crystal_description block
_exptl_crystal_F_000 2080
_exptl_crystal_size_max .15
_exptl_crystal_size_mid .10
_exptl_crystal_size_min .10
_refine_diff_density_max .235
_refine_diff_density_min -.354
_refine_ls_extinction_coef .0014(3)
_refine_ls_extinction_method SHELXL97
_refine_ls_goodness_of_fit_ref 1.012
_refine_ls_hydrogen_treatment constr
_refine_ls_matrix_type full
_refine_ls_number_parameters 156
_refine_ls_number_reflns 2828
_refine_ls_number_restraints 0
_refine_ls_restrained_S_all 1.012
_refine_ls_R_factor_all .090
_refine_ls_R_factor_gt .051
_refine_ls_shift/su_max <0.001
_refine_ls_shift/su_mean <0.001
_refine_ls_structure_factor_coef Fsqd
_refine_ls_weighting_details 'w = 1/[\s^2^(Fo^2^)+(0.0658P)^2^+0.1078P] where P = (Fo^2^+2Fc^2^)/3'
_refine_ls_weighting_scheme calc
_refine_ls_wR_factor_ref .134
_reflns_number_gt 1893
_reflns_number_total 2828
_reflns_threshold_expression I>2\s(I)
_cod_data_source_file qa0429.cif
_cod_data_source_block I
_cod_depositor_comments
;
The following automatic conversions were performed:

'_chemical_melting_point' value '414-416 K' was changed to
'415.0(10)' - the average value was taken and precision was
estimated.

Automatic conversion script
Id: cif_fix_values 1646 2011-03-28 12:23:43Z adriana 

The following automatic conversions were performed:

'_chemical_melting_point' value '414-416 K' was changed to
'415.0(10)' - the average value was taken and precision was
estimated.

'_exptl_absorpt_correction_type' value 'Multi-scan'
changed to 'multi-scan' according to
/home/saulius/struct/CIF-dictionaries/cif_core.dic dictionary named
'cif_core.dic' version 2.4.1 from 2010-06-29.

Automatic conversion script
Id: cif_fix_values 1715 2011-07-08 13:25:40Z adriana 
;
_cod_original_sg_symbol_H-M 'I 41/a'
_cod_database_code 2011557
_cod_database_fobs_code 2011557

loop_
_symmetry_equiv_pos_as_xyz
'x, y, z'
'-x+1/2, -y, z+1/2'
'-y+3/4, x+1/4, z+1/4'
'y+3/4, -x+3/4, z+3/4'
'x+1/2, y+1/2, z+1/2'
'-x+1, -y+1/2, z+1'
'-y+5/4, x+3/4, z+3/4'
'y+5/4, -x+5/4, z+5/4'
'-x, -y, -z'
'x-1/2, y, -z-1/2'
'y-3/4, -x-1/4, -z-1/4'
'-y-3/4, x-3/4, -z-3/4'
'-x+1/2, -y+1/2, -z+1/2'
'x, y+1/2, -z'
'y-1/4, -x+1/4, -z+1/4'
'-y-1/4, x-1/4, -z-1/4'

loop_
_atom_site_label
_atom_site_fract_x
_atom_site_fract_y
_atom_site_fract_z
_atom_site_U_iso_or_equiv
_atom_site_adp_type
_atom_site_calc_flag
_atom_site_refinement_flags
_atom_site_occupancy
_atom_site_disorder_assembly
_atom_site_disorder_group
_atom_site_type_symbol
N1 .31739(9) .31705(9) .20507(10) .0320(4) Uani d . 1 . . N
C2 .36717(11) .29808(11) .26613(12) .0303(5) Uani d . 1 . . C
N21 .34152(10) .24900(10) .32285(10) .0401(5) Uani d . 1 . . N
H21 .3718 .2342 .3630 .050 Uiso calc R 1 . . H
H22 .2944 .2315 .3200 .050 Uiso calc R 1 . . H
N3 .43912(9) .32257(9) .27372(9) .0306(4) Uani d . 1 . . N
C4 .46688(11) .36657(10) .21254(12) .0301(5) Uani d . 1 . . C
C5 .42008(11) .38992(11) .14655(12) .0310(5) Uani d . 1 . . C
H5 .4383 .4219 .1036 .039 Uiso calc R 1 . . H
C6 .34694(11) .36324(11) .14893(12) .0306(5) Uani d . 1 . . C
Cl6 .28398(3) .38817(3) .06998(3) .0423(2) Uani d . 1 . . Cl
N41 .54094(9) .38579(9) .21952(10) .0350(4) Uani d . 1 . . N
H41 .5654 .3692 .2632 .044 Uiso calc R 1 . . H
C42 .58444(12) .43178(11) .16105(13) .0355(5) Uani d . 1 . . C
H42 .5584 .4824 .1551 .044 Uiso calc R 1 . . H
C43 .66346(13) .44519(14) .19751(15) .0485(6) Uani d . 1 . . C
H431 .6584 .4704 .2509 .061 Uiso calc R 1 . . H
H432 .6933 .4777 .1605 .061 Uiso calc R 1 . . H
H433 .6896 .3960 .2046 .061 Uiso calc R 1 . . H
C44 .59000(10) .39531(11) .07702(12) .0319(5) Uani d . 1 . . C
C45 .59478(12) .44099(12) .00766(13) .0393(5) Uani d . 1 . . C
H45 .5921 .4950 .0131 .049 Uiso calc R 1 . . H
C46 .60340(13) .40891(13) -.06919(13) .0442(6) Uani d . 1 . . C
H46 .6066 .4410 -.1161 .055 Uiso calc R 1 . . H
C47 .60735(12) .33102(13) -.07838(14) .0416(6) Uani d . 1 . . C
H47 .6136 .3090 -.1313 .052 Uiso calc R 1 . . H
C48 .60210(13) .28490(13) -.00951(14) .0483(6) Uani d . 1 . . C
H48 .6046 .2309 -.0152 .060 Uiso calc R 1 . . H
C49 .59323(13) .31706(12) .06741(14) .0442(6) Uani d . 1 . . C
H49 .5893 .2849 .1142 .055 Uiso calc R 1 . . H

loop_
_atom_site_aniso_label
_atom_site_aniso_U_11
_atom_site_aniso_U_22
_atom_site_aniso_U_33
_atom_site_aniso_U_12
_atom_site_aniso_U_13
_atom_site_aniso_U_23
N1 .0349(9) .0330(9) .0281(9) .0007(7) -.0003(7) .0028(7)
C2 .0375(12) .0285(11) .0249(10) .0017(8) -.0008(8) -.0004(8)
N21 .0404(11) .0489(11) .0310(10) -.0110(8) -.0057(8) .0131(8)
N3 .0362(10) .0298(9) .0257(9) -.0002(7) -.0016(7) .0008(7)
C4 .0352(11) .0263(10) .0287(10) .0002(8) -.0003(8) -.0037(8)
C5 .0363(11) .0280(10) .0288(11) -.0014(8) -.0005(9) .0050(8)
C6 .0374(11) .0261(10) .0282(10) .0032(8) -.0038(8) .0012(8)
Cl6 .0395(3) .0475(4) .0399(4) .0003(2) -.0080(2) .0143(2)
N41 .0362(10) .0372(10) .0315(10) -.0049(7) -.0046(7) .0037(7)
C42 .0382(12) .0302(11) .0382(12) -.0047(8) .0000(9) .0032(9)
C43 .0432(13) .0530(15) .0494(15) -.0159(11) -.0046(11) -.0010(12)
C44 .0253(10) .0321(11) .0383(12) -.0015(8) -.0025(8) .0017(9)
C45 .0439(13) .0306(11) .0435(13) -.0010(9) .0036(10) .0066(10)
C46 .0498(14) .0462(14) .0366(13) .0035(10) .0014(10) .0094(10)
C47 .0401(12) .0496(14) .0350(12) .0059(10) -.0011(10) -.0022(10)
C48 .0622(16) .0364(13) .0463(15) .0080(10) -.0023(12) -.0011(11)
C49 .0613(15) .0327(12) .0387(13) .0027(10) -.0002(11) .0064(10)

loop_
_atom_type_symbol
_atom_type_description
_atom_type_scat_dispersion_real
_atom_type_scat_dispersion_imag
_atom_type_scat_source
C C .0033 .0016 'International Tables Vol C Tables 4.2.6.8 and 6.1.1.4'
H H .0000 .0000 'International Tables Vol C Tables 4.2.6.8 and 6.1.1.4'
N N .0061 .0033 'International Tables Vol C Tables 4.2.6.8 and 6.1.1.4'
Cl Cl .1484 .1585 'International Tables Vol C Tables 4.2.6.8 and 6.1.1.4'

loop_
_geom_angle_atom_site_label_1
_geom_angle_atom_site_label_2
_geom_angle_atom_site_label_3
_geom_angle
C6 N1 C2 113.77(17)
N3 C2 N21 117.23(17)
N3 C2 N1 126.27(18)
N21 C2 N1 116.48(18)
C2 N21 H21 120.0
C2 N21 H22 120.0
H21 N21 H22 120.0
C2 N3 C4 116.97(16)
N41 C4 N3 115.28(18)
N41 C4 C5 123.46(18)
N3 C4 C5 121.26(18)
C6 C5 C4 115.07(18)
C6 C5 H5 122.5
C4 C5 H5 122.5
N1 C6 C5 126.50(18)
N1 C6 Cl6 114.46(14)
C5 C6 Cl6 119.01(15)
C4 N41 C42 125.80(17)
C4 N41 H41 117.1
C42 N41 H41 117.1
N41 C42 C44 113.04(15)
N41 C42 C43 107.66(17)
C44 C42 C43 111.07(18)
N41 C42 H42 108.3
C44 C42 H42 108.3
C43 C42 H42 108.3
C42 C43 H431 109.5
C42 C43 H432 109.5
H431 C43 H432 109.5
C42 C43 H433 109.5
H431 C43 H433 109.5
H432 C43 H433 109.5
C49 C44 C45 118.49(19)
C49 C44 C42 121.58(18)
C45 C44 C42 119.89(18)
C46 C45 C44 120.8(2)
C46 C45 H45 119.6
C44 C45 H45 119.6
C47 C46 C45 120.5(2)
C47 C46 H46 119.7
C45 C46 H46 119.7
C46 C47 C48 119.1(2)
C46 C47 H47 120.4
C48 C47 H47 120.4
C49 C48 C47 120.3(2)
C49 C48 H48 119.8
C47 C48 H48 119.8
C44 C49 C48 120.8(2)
C44 C49 H49 119.6
C48 C49 H49 119.6

loop_
_geom_bond_atom_site_label_1
_geom_bond_atom_site_label_2
_geom_bond_site_symmetry_2
_geom_bond_distance
_geom_bond_publ_flag
N1 C6 . 1.325(2) ?
N1 C2 . 1.363(2) ?
C2 N3 . 1.335(3) ?
C2 N21 . 1.338(2) ?
N21 H21 . .8800 ?
N21 H22 . .8800 ?
N3 C4 . 1.349(2) ?
C4 N41 . 1.343(3) ?
C4 C5 . 1.411(3) ?
C5 C6 . 1.362(3) ?
C5 H5 . .9500 ?
C6 Cl6 . 1.7481(19) ?
N41 C42 . 1.460(2) ?
N41 H41 . .8800 ?
C42 C44 . 1.513(3) ?
C42 C43 . 1.522(3) ?
C42 H42 . 1.0000 ?
C43 H431 . .9800 ?
C43 H432 . .9800 ?
C43 H433 . .9800 ?
C44 C49 . 1.378(3) ?
C44 C45 . 1.386(3) ?
C45 C46 . 1.380(3) ?
C45 H45 . .9500 ?
C46 C47 . 1.372(3) ?
C46 H46 . .9500 ?
C47 C48 . 1.384(3) ?
C47 H47 . .9500 ?
C48 C49 . 1.382(3) ?
C48 H48 . .9500 ?
C49 H49 . .9500 ?

loop_
_geom_hbond_atom_site_label_D
_geom_hbond_atom_site_label_H
_geom_hbond_atom_site_label_A
_geom_hbond_site_symmetry_A
_geom_hbond_distance_DH
_geom_hbond_distance_HA
_geom_hbond_distance_DA
_geom_hbond_angle_DHA
_geom_hbond_publ_flag
N21 H21 N3 16_656 .88 2.23 3.098(2) 168.8 yes
N21 H22 N1 13 .88 2.17 3.043(2) 171.6 yes

loop_
_geom_torsion_atom_site_label_1
_geom_torsion_atom_site_label_2
_geom_torsion_atom_site_label_3
_geom_torsion_atom_site_label_4
_geom_torsion
C6 N1 C2 N3 1.3(3)
C6 N1 C2 N21 -177.33(17)
N21 C2 N3 C4 174.25(17)
N1 C2 N3 C4 -4.4(3)
C2 N3 C4 N41 -175.65(16)
C2 N3 C4 C5 4.3(3)
N41 C4 C5 C6 178.43(18)
N3 C4 C5 C6 -1.6(3)
C2 N1 C6 C5 2.0(3)
C2 N1 C6 Cl6 179.94(13)
C4 C5 C6 N1 -1.8(3)
C4 C5 C6 Cl6 -179.68(14)
N3 C4 N41 C42 179.04(17)
C5 C4 N41 C42 -1.0(3)
C4 N41 C42 C44 -62.1(3)
C4 N41 C42 C43 174.84(19)
N41 C42 C44 C49 -33.2(3)
C43 C42 C44 C49 88.0(2)
N41 C42 C44 C45 149.19(18)
C43 C42 C44 C45 -89.7(2)
C49 C44 C45 C46 -.7(3)
C42 C44 C45 C46 177.02(19)
C44 C45 C46 C47 .1(3)
C45 C46 C47 C48 .4(3)
C46 C47 C48 C49 -.2(3)
C45 C44 C49 C48 .9(3)
C42 C44 C49 C48 -176.8(2)
C47 C48 C49 C44 -.5(4)

loop_
_cod_related_entry_id
_cod_related_entry_database
_cod_related_entry_code
1 ChemSpider 21105807
